data_4317829
loop_
_publ_author_name
'Geeta Hundal'
'Maninder Singh Hundal'
'Sangeeta Obrai'
'N. S. Poonia'
'Subodh Kumar'

_publ_section_title
;
 Metal Complexes of Tetrapodal Ligands: Synthesis, Spectroscopic and
 Thermal Studies, and X-ray Crystal Structure Studies of Na(I), Ca(II),
 Sr(II), and Ba(II) Complexes of Tetrapodal Ligands
 N,N,N',N'-Tetrakis(2-hydroxypropyl)ethylenediamine and
 N,N,N',N'-Tetrakis(2-hydroxyethyl)ethylenediamine
;
_journal_name_full 'Inorganic Chemistry'
_journal_page_first 2077
_journal_page_last 2086
_journal_paper_doi 10.1021/ic0100727
_journal_volume 41
_journal_year 2002
_chemical_formula_sum 'C26 H36 Ba N8 O18'
_chemical_formula_weight 885.97
_chemical_name_systematic
;
  ?
;
_space_group_IT_number 14
_symmetry_cell_setting monoclinic
_symmetry_space_group_name_Hall '-P 2yn'
_symmetry_space_group_name_H-M 'P 1 21/n 1'
_atom_sites_solution_hydrogens geom
_atom_sites_solution_primary direct
_atom_sites_solution_secondary difmap
_audit_creation_method SHELXL
_cell_angle_alpha 90.00
_cell_angle_beta 99.47(4)
_cell_angle_gamma 90.00
_cell_formula_units_Z 4
_cell_length_a 9.4570(10)
_cell_length_b 21.4010(10)
_cell_length_c 18.3970(10)
_cell_measurement_temperature 293(2)
_cell_volume 3672.6(6)
_computing_structure_refinement 'SHELXL-93 (Sheldrick, 1993)'
_computing_structure_solution 'SHELXS-86 (Sheldrick, 1990)'
_diffrn_ambient_temperature 293(2)
_diffrn_radiation_monochromator graphite
_diffrn_radiation_source 'fine-focus sealed tube'
_diffrn_radiation_type MoK\a
_diffrn_radiation_wavelength 0.71073
_diffrn_reflns_av_R_equivalents 0.0231
_diffrn_reflns_av_sigmaI/netI 0.0370
_diffrn_reflns_limit_h_max 10
_diffrn_reflns_limit_h_min 0
_diffrn_reflns_limit_k_max 25
_diffrn_reflns_limit_k_min 0
_diffrn_reflns_limit_l_max 19
_diffrn_reflns_limit_l_min -19
_diffrn_reflns_number 5163
_diffrn_reflns_theta_max 24.99
_diffrn_reflns_theta_min 1.47
_exptl_absorpt_coefficient_mu 1.167
_exptl_crystal_density_diffrn 1.602
_exptl_crystal_F_000 1792
_refine_diff_density_max 0.539
_refine_diff_density_min -0.573
_refine_diff_density_rms 0.151
_refine_ls_extinction_method none
_refine_ls_goodness_of_fit_all 1.110
_refine_ls_goodness_of_fit_obs 1.140
_refine_ls_matrix_type full
_refine_ls_number_parameters 559
_refine_ls_number_reflns 4482
_refine_ls_number_restraints 27
_refine_ls_restrained_S_all 1.217
_refine_ls_restrained_S_obs 1.138
_refine_ls_R_factor_all 0.0585
_refine_ls_R_factor_obs 0.0433
_refine_ls_shift/esd_max -0.335
_refine_ls_shift/esd_mean 0.061
_refine_ls_structure_factor_coef Fsqd
_refine_ls_weighting_details 'w=1/[\s^2^(Fo^2^)+(0.0687P)^2^+4.1896P] where P=(Fo^2^+2Fc^2^)/3'
_refine_ls_weighting_scheme calc
_refine_ls_wR_factor_all 0.1393
_refine_ls_wR_factor_obs 0.1161
_reflns_number_observed 3924
_reflns_number_total 4812
_reflns_observed_criterion >2sigma(I)
_cod_data_source_file ic0100727_03.cif
_cod_data_source_block bapichpe
_cod_depositor_comments
;
The following automatic conversions were performed:

'_refine_ls_weighting_scheme' value 'calc
w=1/[\s^2^(Fo^2^)+(0.0687P)^2^+4.1896P] where P=(Fo^2^+2Fc^2^)/3' was
changed to 'calc'. New tag '_refine_ls_weighting_details' was
created. The value of the new tag was set to
'w=1/[\s^2^(Fo^2^)+(0.0687P)^2^+4.1896P] where P=(Fo^2^+2Fc^2^)/3'.

Automatic conversion script
Id: cif_fix_values 3143 2015-03-26 13:38:13Z robertas 
;
_cod_original_cell_volume 3672.6(5)
_cod_database_code 4317829

loop_
_symmetry_equiv_pos_as_xyz
'x, y, z'
'-x+1/2, y+1/2, -z+1/2'
'-x, -y, -z'
'x-1/2, -y-1/2, z-1/2'

loop_
_atom_site_aniso_label
_atom_site_aniso_U_11
_atom_site_aniso_U_22
_atom_site_aniso_U_33
_atom_site_aniso_U_23
_atom_site_aniso_U_13
_atom_site_aniso_U_12
Ba 0.0462(2) 0.0504(2) 0.0548(2) 0.0089(2) 0.0074(2) -0.0001(2)
O2 0.111(4) 0.065(3) 0.107(4) -0.010(3) 0.046(3) -0.021(3)
O4 0.122(4) 0.069(3) 0.087(3) -0.005(3) -0.031(3) 0.004(3)
O5 0.097(4) 0.100(4) 0.101(4) 0.000(3) 0.016(3) -0.044(3)
O6 0.143(6) 0.166(7) 0.092(4) 0.031(4) 0.014(4) -0.062(6)
O8 0.122(6) 0.132(7) 0.256(11) 0.039(7) 0.021(6) -0.059(5)
O9 0.124(6) 0.093(5) 0.239(10) -0.025(6) -0.052(7) -0.023(4)
O12 0.077(3) 0.088(3) 0.082(3) 0.018(3) 0.032(3) 0.032(3)
O13 0.083(4) 0.138(5) 0.088(4) 0.029(3) 0.025(3) 0.024(3)
O14 0.080(4) 0.196(7) 0.099(4) 0.025(5) 0.001(4) 0.000(4)
O15 0.155(7) 0.140(6) 0.178(8) -0.051(6) 0.062(6) 0.051(5)
O16 0.134(7) 0.117(6) 0.230(10) -0.001(6) 0.048(7) 0.062(5)
N1 0.047(3) 0.066(3) 0.071(3) 0.005(3) 0.009(2) -0.011(2)
N2 0.058(3) 0.096(4) 0.069(4) 0.013(3) -0.003(3) 0.013(3)
N3 0.105(6) 0.120(6) 0.084(5) 0.005(5) 0.016(5) -0.023(5)
N4 0.078(5) 0.065(5) 0.207(11) 0.025(6) 0.010(6) -0.007(4)
N5 0.110(6) 0.096(5) 0.083(5) 0.014(5) 0.038(5) 0.014(5)
N6 0.052(3) 0.100(5) 0.083(4) 0.016(3) 0.013(3) 0.000(3)
N7 0.079(5) 0.078(5) 0.167(8) -0.010(5) 0.041(5) 0.010(4)
N8 0.087(5) 0.097(6) 0.081(5) 0.002(4) 0.028(4) -0.003(4)
C3 0.108(6) 0.097(6) 0.094(6) -0.025(5) 0.037(5) -0.030(5)
C4 0.078(5) 0.091(5) 0.089(5) -0.019(4) 0.024(4) -0.015(4)
C1 0.117(8) 0.154(9) 0.192(11) 0.115(9) 0.104(8) 0.059(7)
C2 0.084(6) 0.098(6) 0.139(8) 0.042(6) 0.034(5) -0.023(5)
C5 0.046(4) 0.129(7) 0.099(6) 0.001(5) 0.009(4) -0.010(4)
C6 0.063(5) 0.164(9) 0.114(7) 0.036(7) -0.005(5) 0.025(5)
C7 0.168(12) 0.148(10) 0.153(11) 0.095(9) -0.054(10) -0.032(9)
C8 0.145(9) 0.135(9) 0.116(8) 0.043(7) -0.017(7) 0.073(8)
C9 0.113(7) 0.120(7) 0.081(6) -0.021(5) -0.011(5) 0.016(6)
C10 0.093(6) 0.135(9) 0.122(8) -0.012(7) -0.043(6) 0.012(6)
C12 0.118(7) 0.093(6) 0.082(5) -0.024(5) 0.000(5) -0.002(5)
C14 0.191(12) 0.132(9) 0.100(7) -0.038(6) -0.023(7) -0.012(8)
C15 0.057(4) 0.055(4) 0.088(5) 0.001(3) 0.019(3) 0.000(3)
C16 0.060(4) 0.069(4) 0.074(4) 0.009(3) 0.022(3) 0.007(3)
C17 0.060(4) 0.063(4) 0.108(6) -0.013(4) -0.003(4) 0.007(4)
C18 0.048(4) 0.043(4) 0.150(8) 0.013(4) 0.015(5) 0.001(3)
C19 0.055(4) 0.068(5) 0.117(7) 0.016(4) 0.027(4) 0.010(4)
C20 0.059(4) 0.066(4) 0.080(5) 0.009(4) 0.024(3) 0.011(3)
C21 0.047(3) 0.054(3) 0.082(4) 0.002(3) 0.023(3) -0.007(3)
C22 0.047(3) 0.059(4) 0.078(4) 0.009(3) 0.015(3) -0.005(3)
C23 0.052(4) 0.048(4) 0.112(6) 0.003(4) 0.018(4) -0.003(3)
C24 0.055(4) 0.040(3) 0.145(8) -0.012(4) 0.033(5) 0.002(3)
C25 0.068(4) 0.069(4) 0.095(5) -0.021(4) 0.034(4) -0.014(4)
C26 0.061(4) 0.061(4) 0.080(4) 0.007(3) 0.021(3) -0.008(3)
O1 0.069(9) 0.072(12) 0.065(8) 0.023(6) 0.022(7) 0.023(6)
O3 0.131(14) 0.122(19) 0.060(10) 0.027(10) -0.002(9) -0.037(9)
O7 0.179(17) 0.284(31) 0.066(9) -0.014(11) 0.028(10) -0.108(17)
O10 0.277(26) 0.141(14) 0.090(10) 0.046(10) 0.039(13) 0.042(17)
O11 0.207(16) 0.129(10) 0.111(9) -0.029(8) -0.013(10) 0.005(11)
O17 0.266(35) 0.153(17) 0.086(14) -0.018(11) 0.036(13) 0.093(19)
O18 0.091(8) 0.124(12) 0.062(7) 0.024(8) 0.013(7) 0.043(9)
C11 0.134(26) 0.097(14) 0.093(19) 0.056(12) 0.035(18) 0.008(11)
C13 0.214(48) 0.151(26) 0.134(23) 0.082(20) 0.008(37) -0.028(23)
O1' 0.061(8) 0.066(13) 0.089(14) 0.025(9) 0.021(10) 0.009(7)
O3' 0.107(11) 0.120(18) 0.076(13) 0.045(12) -0.007(9) -0.040(9)
O7' 0.390(47) 0.171(19) 0.078(13) -0.039(13) 0.109(20) -0.017(31)
O10' 0.140(14) 0.257(25) 0.084(10) 0.037(13) 0.012(10) -0.058(16)
O11' 0.123(15) 0.250(27) 0.075(11) 0.051(14) 0.058(11) 0.062(18)
O17' 0.144(16) 0.280(39) 0.084(16) 0.073(16) 0.066(12) 0.058(18)
O18' 0.228(32) 0.102(14) 0.112(16) 0.011(13) 0.072(17) 0.039(19)
C11' 0.116(27) 0.098(17) 0.089(25) 0.053(15) 0.029(20) 0.044(16)
C13' 0.139(27) 0.078(14) 0.172(38) 0.078(18) -0.053(25) -0.028(14)

loop_
_atom_site_label
_atom_site_type_symbol
_atom_site_fract_x
_atom_site_fract_y
_atom_site_fract_z
_atom_site_U_iso_or_equiv
_atom_site_thermal_displace_type
_atom_site_occupancy
_atom_site_calc_flag
_atom_site_refinement_flags
_atom_site_disorder_group
Ba Ba 0.41606(3) 0.19144(2) 0.24211(2) 0.0505(2) Uani 1 d . .
O2 O 0.3079(6) 0.2915(2) 0.3150(3) 0.091(2) Uani 1 d D .
H20 H 0.4002 0.2849 0.3182 0.137 Uiso 1 d . .
O4 O 0.2696(6) 0.0901(2) 0.1669(3) 0.098(2) Uani 1 d D .
H40 H 0.3623 0.0955 0.1695 0.147 Uiso 1 d . .
O5 O 0.6218(6) 0.2710(3) 0.2171(3) 0.100(2) Uani 1 d . .
O6 O 0.6396(8) 0.2585(4) 0.3608(4) 0.134(3) Uani 1 d . .
O8 O 1.0841(8) 0.4770(4) 0.2360(6) 0.171(4) Uani 1 d . .
O9 O 1.0680(9) 0.4695(3) 0.3507(6) 0.161(4) Uani 1 d . .
O12 O 0.6391(5) 0.1108(2) 0.2810(3) 0.0805(14) Uani 1 d . .
O13 O 0.6728(6) 0.0426(3) 0.4121(3) 0.102(2) Uani 1 d . .
O14 O 0.8975(7) 0.0428(4) 0.4434(3) 0.127(2) Uani 1 d . .
O15 O 1.0300(9) -0.0802(4) 0.1544(5) 0.154(3) Uani 1 d . .
O16 O 1.0930(9) -0.0954(4) 0.2687(6) 0.158(3) Uani 1 d . .
N1 N 0.1578(5) 0.1792(2) 0.3198(3) 0.0614(13) Uani 1 d . .
N2 N 0.1192(6) 0.2039(3) 0.1522(3) 0.076(2) Uani 1 d . .
N3 N 0.7272(9) 0.2993(4) 0.3708(4) 0.103(2) Uani 1 d D .
N4 N 1.0370(9) 0.4537(4) 0.2869(7) 0.118(3) Uani 1 d . .
N5 N 0.7181(9) 0.3388(4) 0.1039(4) 0.094(2) Uani 1 d D .
N6 N 0.7919(6) 0.0409(3) 0.3961(3) 0.078(2) Uani 1 d . .
N7 N 1.0205(8) -0.0682(3) 0.2176(6) 0.106(2) Uani 1 d . .
N8 N 0.6639(7) 0.0879(3) 0.1276(3) 0.087(2) Uani 1 d D .
C3 C 0.2694(8) 0.2734(3) 0.3840(3) 0.097(3) Uani 1 d D .
H3A H 0.3504(8) 0.2487(3) 0.4089(3) 0.117 Uiso 1 calc R .
C4 C 0.1466(7) 0.2298(4) 0.3713(4) 0.085(2) Uani 1 d D .
H4A H 0.1346(7) 0.2117(4) 0.4183(4) 0.102 Uiso 1 calc R .
H4B H 0.0606(7) 0.2535(4) 0.3533(4) 0.102 Uiso 1 calc R .
C1 C 0.3098(7) 0.1021(4) 0.4009(5) 0.146(5) Uani 1 d D .
H1A H 0.3147(7) 0.1235(4) 0.4483(5) 0.175 Uiso 1 calc R 1
C2 C 0.1694(8) 0.1194(4) 0.3580(5) 0.105(3) Uani 1 d D .
H2A H 0.1417(8) 0.0869(4) 0.3217(5) 0.126 Uiso 1 calc R .
H2B H 0.0997(8) 0.1191(4) 0.3913(5) 0.126 Uiso 1 calc R .
C5 C 0.0275(8) 0.1721(4) 0.2660(4) 0.091(2) Uani 1 d D .
H5A H -0.0542(8) 0.1794(4) 0.2906(4) 0.110 Uiso 1 calc R .
H5B H 0.0219(8) 0.1292(4) 0.2487(4) 0.110 Uiso 1 calc R .
C6 C 0.0159(9) 0.2139(5) 0.2015(5) 0.116(3) Uani 1 d D .
H6A H -0.0796(9) 0.2095(5) 0.1731(5) 0.139 Uiso 1 calc R .
H6B H 0.0254(9) 0.2567(5) 0.2191(5) 0.139 Uiso 1 calc R .
C7 C 0.2338(10) 0.2788(5) 0.0740(6) 0.165(6) Uani 1 d D .
H7A H 0.2114(10) 0.2523(5) 0.0302(6) 0.198 Uiso 1 calc R 1
C8 C 0.1151(11) 0.2640(5) 0.1143(6) 0.136(4) Uani 1 d D .
H8A H 0.1114(11) 0.2966(5) 0.1506(6) 0.163 Uiso 1 calc R .
H8B H 0.0262(11) 0.2661(5) 0.0796(6) 0.163 Uiso 1 calc R .
C9 C 0.2020(9) 0.1091(3) 0.0949(3) 0.108(3) Uani 1 d D .
H9A H 0.2729(9) 0.1337(3) 0.0740(3) 0.129 Uiso 1 calc R .
C10 C 0.0833(9) 0.1522(5) 0.1032(5) 0.123(4) Uani 1 d D .
H10A H 0.0440(9) 0.1685(5) 0.0549(5) 0.148 Uiso 1 calc R .
H10B H 0.0082(9) 0.1282(5) 0.1204(5) 0.148 Uiso 1 calc R .
C12 C 0.2548(10) 0.3274(4) 0.4349(4) 0.100(3) Uani 1 d D .
H12A H 0.3393(10) 0.3529(4) 0.4398(4) 0.150 Uiso 1 calc R .
H12B H 0.2431(10) 0.3117(4) 0.4825(4) 0.150 Uiso 1 calc R .
H12C H 0.1726(10) 0.3520(4) 0.4149(4) 0.150 Uiso 1 calc R .
C14 C 0.1658(14) 0.0534(4) 0.0451(5) 0.146(4) Uani 1 d D .
H14A H 0.2507(14) 0.0291(4) 0.0440(5) 0.220 Uiso 1 calc R .
H14B H 0.1283(14) 0.0675(4) -0.0039(5) 0.220 Uiso 1 calc R .
H14C H 0.0953(14) 0.0282(4) 0.0633(5) 0.220 Uiso 1 calc R .
C15 C 0.7138(7) 0.3125(3) 0.2344(4) 0.066(2) Uani 1 d . .
C16 C 0.7738(7) 0.3302(3) 0.3090(4) 0.066(2) Uani 1 d . .
C17 C 0.8769(7) 0.3760(3) 0.3252(5) 0.079(2) Uani 1 d . .
H17A H 0.9121(7) 0.3868(3) 0.3737(5) 0.095 Uiso 1 calc R .
C18 C 0.9269(7) 0.4054(3) 0.2671(6) 0.080(2) Uani 1 d . .
C19 C 0.8733(7) 0.3914(3) 0.1959(5) 0.079(2) Uani 1 d . .
H19A H 0.9074(7) 0.4119(3) 0.1576(5) 0.094 Uiso 1 calc R .
C20 C 0.7716(7) 0.3480(3) 0.1812(4) 0.067(2) Uani 1 d . .
C21 C 0.7212(6) 0.0698(3) 0.2649(4) 0.060(2) Uani 1 d . .
C22 C 0.8101(6) 0.0323(3) 0.3190(4) 0.061(2) Uani 1 d . .
C23 C 0.9078(7) -0.0091(3) 0.3065(5) 0.070(2) Uani 1 d . .
H23A H 0.9650(7) -0.0295(3) 0.3452(5) 0.085 Uiso 1 calc R .
C24 C 0.9220(7) -0.0209(3) 0.2336(5) 0.078(2) Uani 1 d . .
C25 C 0.8413(7) 0.0104(3) 0.1757(4) 0.075(2) Uani 1 d . .
H25A H 0.8518(7) 0.0017(3) 0.1273(4) 0.090 Uiso 1 calc R .
C26 C 0.7446(7) 0.0549(3) 0.1909(4) 0.066(2) Uani 1 d . .
O1 O 0.4280(16) 0.1260(9) 0.3697(9) 0.067(4) Uani 0.56 d PD 1
H10 H 0.5012 0.1005 0.3832 0.101 Uiso 0.56 d P 1
O3 O 0.3685(20) 0.2536(14) 0.1093(11) 0.106(8) Uani 0.50 d PD 1
H30 H 0.4351 0.2814 0.0993 0.160 Uiso 0.50 d P 1
O7 O 0.8079(17) 0.3039(13) 0.4275(7) 0.176(10) Uani 0.57 d PD 1
O10 O 0.6818(30) 0.3832(6) 0.0665(8) 0.169(8) Uani 0.49 d PD 1
O11 O 0.6917(20) 0.2868(4) 0.0831(7) 0.153(5) Uani 0.64 d PD 1
O17 O 0.6599(34) 0.0653(14) 0.0682(8) 0.167(13) Uani 0.55 d PD 1
O18 O 0.5688(18) 0.1212(8) 0.1387(11) 0.092(6) Uani 0.56 d PD 1
C11 C 0.2941(45) 0.0336(6) 0.4174(14) 0.106(10) Uani 0.58 d PD 1
H11A H 0.3819(45) 0.0184(6) 0.4455(14) 0.159 Uiso 0.58 calc PR 1
H11B H 0.2728(45) 0.0107(6) 0.3720(14) 0.159 Uiso 0.58 calc PR 1
H11C H 0.2176(45) 0.0282(6) 0.4452(14) 0.159 Uiso 0.58 calc PR 1
C13 C 0.2646(41) 0.3410(13) 0.0410(33) 0.169(18) Uani 0.51 d PD 1
H13A H 0.3484(41) 0.3374(13) 0.0181(33) 0.253 Uiso 0.51 calc PR 1
H13B H 0.2806(41) 0.3720(13) 0.0792(33) 0.253 Uiso 0.51 calc PR 1
H13C H 0.1842(41) 0.3531(13) 0.0048(33) 0.253 Uiso 0.51 calc PR 1
O1' O 0.4015(23) 0.1063(12) 0.3462(10) 0.071(6) Uani 0.44 d PD 2
H10' H 0.4815 0.0895 0.3627 0.106 Uiso 0.44 d P 2
O3' O 0.3528(19) 0.2751(14) 0.1332(10) 0.104(7) Uani 0.50 d PD 2
H30' H 0.4250 0.2921 0.1207 0.155 Uiso 0.50 d P 2
O7' O 0.7053(44) 0.3262(14) 0.4246(11) 0.205(15) Uani 0.43 d PD 2
O10' O 0.5936(10) 0.3405(13) 0.0795(8) 0.161(8) Uani 0.51 d PD 2
O11' O 0.8034(17) 0.3378(15) 0.0630(9) 0.145(9) Uani 0.36 d PD 2
O17' O 0.7051(38) 0.0836(20) 0.0700(10) 0.164(14) Uani 0.45 d PD 2
O18' O 0.6074(39) 0.1373(9) 0.1313(20) 0.143(14) Uani 0.44 d PD 2
C11' C 0.3367(57) 0.0431(9) 0.4460(19) 0.100(12) Uani 0.42 d PD 2
H11D H 0.4354(57) 0.0416(9) 0.4689(19) 0.149 Uiso 0.42 calc PR 2
H11E H 0.3151(57) 0.0074(9) 0.4145(19) 0.149 Uiso 0.42 calc PR 2
H11F H 0.2766(57) 0.0428(9) 0.4833(19) 0.149 Uiso 0.42 calc PR 2
C13' C 0.1927(35) 0.3452(9) 0.0520(31) 0.138(17) Uani 0.49 d PD 2
H13D H 0.2614(35) 0.3623(9) 0.0245(31) 0.208 Uiso 0.49 calc PR 2
H13E H 0.1911(35) 0.3699(9) 0.0954(31) 0.208 Uiso 0.49 calc PR 2
H13F H 0.0993(35) 0.3456(9) 0.0221(31) 0.208 Uiso 0.49 calc PR 2

loop_
_atom_type_symbol
_atom_type_description
_atom_type_scat_dispersion_real
_atom_type_scat_dispersion_imag
_atom_type_scat_source
C C 0.0033 0.0016 'International Tables Vol C Tables 4.2.6.8 and 6.1.1.4'
H H 0.0000 0.0000 'International Tables Vol C Tables 4.2.6.8 and 6.1.1.4'
N N 0.0061 0.0033 'International Tables Vol C Tables 4.2.6.8 and 6.1.1.4'
O O 0.0106 0.0060 'International Tables Vol C Tables 4.2.6.8 and 6.1.1.4'
Ba Ba -0.3244 2.2819 'International Tables Vol C Tables 4.2.6.8 and 6.1.1.4'

loop_
_geom_angle_atom_site_label_1
_geom_angle_atom_site_label_2
_geom_angle_atom_site_label_3
_geom_angle
_geom_angle_site_symmetry_1
_geom_angle_site_symmetry_3
_geom_angle_publ_flag
O1' Ba O3' 164.4(7) . . y
O1' Ba O5 133.1(5) . . y
O3' Ba O5 61.7(5) . . y
O5 Ba O1 123.2(3) . . y
O1' Ba O12 60.5(5) . . y
O3' Ba O12 133.4(5) . . y
O5 Ba O12 84.0(2) . . y
O1 Ba O12 61.8(4) . . y
O5 Ba O3 63.8(6) . . y
O1 Ba O3 172.9(6) . . y
O12 Ba O3 123.0(4) . . y
O1' Ba O2 96.5(4) . . y
O3' Ba O2 78.0(5) . . y
O5 Ba O2 85.9(2) . . y
O1 Ba O2 87.0(4) . . y
O12 Ba O2 133.2(2) . . y
O3 Ba O2 92.1(4) . . y
O1' Ba O4 75.3(4) . . y
O3' Ba O4 96.7(5) . . y
O5 Ba O4 135.9(2) . . y
O1 Ba O4 88.5(3) . . y
O12 Ba O4 86.4(2) . . y
O3 Ba O4 86.6(6) . . y
O2 Ba O4 129.4(2) . . y
O5 Ba O18 76.7(5) . . y
O1 Ba O18 109.6(5) . . y
O12 Ba O18 54.0(3) . . y
O3 Ba O18 72.7(5) . . y
O2 Ba O18 160.6(4) . . y
O4 Ba O18 63.1(5) . . y
O1' Ba N2 107.5(5) . . y
O3' Ba N2 57.3(5) . . y
O5 Ba N2 118.9(2) . . y
O1 Ba N2 114.8(3) . . y
O12 Ba N2 143.8(2) . . y
O3 Ba N2 58.1(5) . . y
O2 Ba N2 79.4(2) . . y
O4 Ba N2 57.4(2) . . y
O18 Ba N2 101.5(4) . . y
O1' Ba N1 57.4(5) . . y
O3' Ba N1 108.2(5) . . y
O5 Ba N1 142.9(2) . . y
O1 Ba N1 58.1(3) . . y
O12 Ba N1 117.95(14) . . y
O3 Ba N1 115.6(4) . . y
O2 Ba N1 57.11(14) . . y
O4 Ba N1 78.2(2) . . y
O18 Ba N1 140.3(5) . . y
N2 Ba N1 61.3(2) . . y
O1' Ba O6 85.4(4) . . y
O3' Ba O6 104.9(5) . . y
O5 Ba O6 53.3(2) . . y
O1 Ba O6 72.9(3) . . y
O12 Ba O6 72.7(2) . . y
O3 Ba O6 113.0(6) . . y
O2 Ba O6 64.8(2) . . y
O4 Ba O6 156.8(2) . . y
O18 Ba O6 109.5(5) . . y
N2 Ba O6 143.2(2) . . y
N1 Ba O6 102.4(2) . . y
C3 O2 Ba 112.5(4) . . ?
C9 O4 Ba 110.2(4) . . ?
C15 O5 Ba 154.6(5) . . ?
N3 O6 Ba 144.4(5) . . ?
C21 O12 Ba 150.8(4) . . ?
C4 N1 C5 112.1(6) . . ?
C4 N1 C2 110.3(6) . . ?
C5 N1 C2 103.0(5) . . ?
C4 N1 Ba 113.1(3) . . ?
C5 N1 Ba 110.2(4) . . ?
C2 N1 Ba 107.5(4) . . ?
C10 N2 C6 113.1(7) . . ?
C10 N2 C8 113.3(7) . . ?
C6 N2 C8 101.6(6) . . ?
C10 N2 Ba 112.2(4) . . ?
C6 N2 Ba 109.3(4) . . ?
C8 N2 Ba 106.7(5) . . ?
O7 N3 O6 121.5(13) . . ?
O7' N3 O6 105.7(21) . . ?
O7 N3 C16 114.6(12) . . ?
O7' N3 C16 123.3(18) . . ?
O6 N3 C16 120.4(7) . . ?
O8 N4 O9 125.1(10) . . ?
O8 N4 C18 115.8(12) . . ?
O9 N4 C18 119.0(11) . . ?
O11 N5 O10 122.3(14) . . ?
O10' N5 O11' 119.5(14) . . ?
O11 N5 C20 117.9(9) . . ?
O10' N5 C20 122.2(10) . . ?
O10 N5 C20 118.7(11) . . ?
O11' N5 C20 117.5(13) . . ?
O13 N6 O14 121.0(7) . . ?
O13 N6 C22 120.0(6) . . ?
O14 N6 C22 118.9(6) . . ?
O15 N7 O16 121.4(8) . . ?
O15 N7 C24 119.9(10) . . ?
O16 N7 C24 118.7(10) . . ?
O17' N8 O18' 109.7(27) . . ?
O17 N8 O18 119.4(19) . . ?
O17' N8 C26 117.7(21) . . ?
O18' N8 C26 124.1(20) . . ?
O17 N8 C26 117.9(17) . . ?
O18 N8 C26 117.4(10) . . ?
O2 C3 C4 109.8(6) . . ?
O2 C3 C12 113.9(6) . . ?
C4 C3 C12 115.6(6) . . ?
N1 C4 C3 115.7(5) . . ?
O1 C1 C2 113.0(10) . . ?
O1' C1 C2 101.8(13) . . ?
O1' C1 C11' 111.8(25) . . ?
C2 C1 C11' 123.9(21) . . ?
O1 C1 C11 122.5(19) . . ?
C2 C1 C11 103.9(15) . . ?
N1 C2 C1 117.9(6) . . ?
N1 C5 C6 115.2(6) . . ?
N2 C6 C5 116.3(7) . . ?
O3' C7 C8 99.9(14) . . ?
O3 C7 C8 112.5(14) . . ?
O3 C7 C13 107.3(22) . . ?
C8 C7 C13 127.1(21) . . ?
O3' C7 C13' 113.0(23) . . ?
C8 C7 C13' 98.8(16) . . ?
N2 C8 C7 117.8(7) . . ?
O4 C9 C10 108.2(6) . . ?
O4 C9 C14 111.1(6) . . ?
C10 C9 C14 117.0(8) . . ?
N2 C10 C9 116.1(6) . . ?
O5 C15 C20 122.5(7) . . ?
O5 C15 C16 125.2(6) . . ?
C20 C15 C16 112.3(6) . . ?
C17 C16 C15 122.9(7) . . ?
C17 C16 N3 116.9(7) . . ?
C15 C16 N3 120.2(6) . . ?
C16 C17 C18 118.4(7) . . ?
C19 C18 C17 121.4(7) . . ?
C19 C18 N4 122.0(9) . . ?
C17 C18 N4 116.5(9) . . ?
C20 C19 C18 119.4(7) . . ?
C19 C20 C15 125.6(7) . . ?
C19 C20 N5 114.8(7) . . ?
C15 C20 N5 119.6(7) . . ?
O12 C21 C22 123.2(6) . . ?
O12 C21 C26 125.3(6) . . ?
C22 C21 C26 111.4(6) . . ?
C23 C22 C21 126.7(7) . . ?
C23 C22 N6 116.6(6) . . ?
C21 C22 N6 116.7(6) . . ?
C22 C23 C24 118.0(7) . . ?
C25 C24 C23 121.8(6) . . ?
C25 C24 N7 118.6(8) . . ?
C23 C24 N7 119.5(8) . . ?
C24 C25 C26 118.7(7) . . ?
C25 C26 C21 123.4(7) . . ?
C25 C26 N8 116.6(6) . . ?
C21 C26 N8 120.0(6) . . ?
C1 O1 Ba 127.3(12) . . ?
C7 O3 Ba 125.9(17) . . ?
N8 O18 Ba 150.6(13) . . ?
C1 O1' Ba 130.9(17) . . ?
C7 O3' Ba 130.9(17) . . ?
N8 O18' Ba 132.3(20) . . ?

loop_
_geom_bond_atom_site_label_1
_geom_bond_atom_site_label_2
_geom_bond_distance
_geom_bond_site_symmetry_2
_geom_bond_publ_flag
Ba O1' 2.66(2) . y
Ba O3' 2.68(2) . y
Ba O5 2.682(5) . y
Ba O1 2.72(2) . y
Ba O12 2.728(5) . y
Ba O3 2.75(3) . y
Ba O2 2.807(5) . y
Ba O4 2.811(5) . y
Ba O18 2.978(12) . y
Ba N2 3.027(5) . y
Ba N1 3.037(5) . y
Ba O6 3.127(8) . y
O2 C3 1.432(5) . ?
O4 C9 1.432(5) . ?
O5 C15 1.247(8) . ?
O6 N3 1.197(9) . ?
O8 N4 1.208(13) . ?
O9 N4 1.212(13) . ?
O12 C21 1.239(7) . ?
O13 N6 1.210(7) . ?
O14 N6 1.213(8) . ?
O15 N7 1.208(11) . ?
O16 N7 1.217(11) . ?
N1 C4 1.455(9) . ?
N1 C5 1.455(8) . ?
N1 C2 1.455(9) . ?
N2 C10 1.434(10) . ?
N2 C6 1.453(10) . ?
N2 C8 1.460(11) . ?
N3 O7 1.191(2) . ?
N3 O7' 1.191(2) . ?
N3 C16 1.446(10) . ?
N4 C18 1.468(10) . ?
N5 O11 1.189(2) . ?
N5 O10' 1.189(2) . ?
N5 O10 1.190(2) . ?
N5 O11' 1.191(2) . ?
N5 C20 1.443(9) . ?
N6 C22 1.468(9) . ?
N7 C24 1.439(9) . ?
N8 O17' 1.190(2) . ?
N8 O18' 1.190(2) . ?
N8 O17 1.190(2) . ?
N8 O18 1.190(2) . ?
N8 C26 1.465(9) . ?
C3 C4 1.478(2) . ?
C3 C12 1.508(2) . ?
C1 O1 1.431(5) . ?
C1 O1' 1.434(5) . ?
C1 C2 1.476(2) . ?
C1 C11' 1.510(2) . ?
C1 C11 1.510(2) . ?
C5 C6 1.477(2) . ?
C7 O3' 1.434(5) . ?
C7 O3 1.437(5) . ?
C7 C8 1.478(2) . ?
C7 C13 1.510(2) . ?
C7 C13' 1.510(2) . ?
C9 C10 1.479(2) . ?
C9 C14 1.509(2) . ?
C15 C20 1.417(9) . ?
C15 C16 1.447(10) . ?
C16 C17 1.379(9) . ?
C17 C18 1.389(11) . ?
C18 C19 1.359(11) . ?
C19 C20 1.332(10) . ?
C21 C22 1.438(9) . ?
C21 C26 1.450(9) . ?
C22 C23 1.326(9) . ?
C23 C24 1.393(10) . ?
C24 C25 1.378(10) . ?
C25 C26 1.381(9) . ?

loop_
_geom_torsion_atom_site_label_1
_geom_torsion_atom_site_label_2
_geom_torsion_atom_site_label_3
_geom_torsion_atom_site_label_4
_geom_torsion
_geom_torsion_site_symmetry_1
_geom_torsion_site_symmetry_2
_geom_torsion_site_symmetry_3
_geom_torsion_site_symmetry_4
_geom_torsion_publ_flag
O1' Ba O2 C3 -1.9(6) . . . . ?
O3' Ba O2 C3 163.2(7) . . . . ?
O5 Ba O2 C3 -134.8(5) . . . . ?
O1 Ba O2 C3 -11.3(5) . . . . ?
O12 Ba O2 C3 -57.0(5) . . . . ?
O3 Ba O2 C3 161.7(7) . . . . ?
O4 Ba O2 C3 74.4(5) . . . . ?
O18 Ba O2 C3 -160.8(12) . . . . ?
N2 Ba O2 C3 104.7(5) . . . . ?
N1 Ba O2 C3 42.2(4) . . . . ?
O6 Ba O2 C3 -83.8(5) . . . . ?
O1' Ba O4 C9 165.5(7) . . . . ?
O3' Ba O4 C9 -0.8(7) . . . . ?
O5 Ba O4 C9 -56.5(6) . . . . ?
O1 Ba O4 C9 164.1(6) . . . . ?
O12 Ba O4 C9 -134.1(5) . . . . ?
O3 Ba O4 C9 -10.7(6) . . . . ?
O2 Ba O4 C9 79.2(5) . . . . ?
O18 Ba O4 C9 -83.0(6) . . . . ?
N2 Ba O4 C9 43.1(5) . . . . ?
N1 Ba O4 C9 106.4(5) . . . . ?
O6 Ba O4 C9 -159.6(5) . . . . ?
O1' Ba O5 C15 -50.9(14) . . . . ?
O3' Ba O5 C15 122.7(14) . . . . ?
O1 Ba O5 C15 -39.6(13) . . . . ?
O12 Ba O5 C15 -90.1(12) . . . . ?
O3 Ba O5 C15 138.4(13) . . . . ?
O2 Ba O5 C15 44.1(12) . . . . ?
O4 Ba O5 C15 -168.7(11) . . . . ?
O18 Ba O5 C15 -144.5(13) . . . . ?
N2 Ba O5 C15 119.6(12) . . . . ?
N1 Ba O5 C15 39.9(13) . . . . ?
O6 Ba O5 C15 -17.2(11) . . . . ?
O1' Ba O6 N3 169.2(13) . . . . ?
O3' Ba O6 N3 -22.7(14) . . . . ?
O5 Ba O6 N3 13.2(11) . . . . ?
O1 Ba O6 N3 173.7(13) . . . . ?
O12 Ba O6 N3 108.7(12) . . . . ?
O3 Ba O6 N3 -10.5(13) . . . . ?
O2 Ba O6 N3 -91.5(12) . . . . ?
O4 Ba O6 N3 135.5(11) . . . . ?
O18 Ba O6 N3 68.4(13) . . . . ?
N2 Ba O6 N3 -77.4(13) . . . . ?
N1 Ba O6 N3 -135.6(12) . . . . ?
O1' Ba O12 C21 122.2(10) . . . . ?
O3' Ba O12 C21 -48.8(11) . . . . ?
O5 Ba O12 C21 -89.8(9) . . . . ?
O1 Ba O12 C21 137.3(9) . . . . ?
O3 Ba O12 C21 -36.6(12) . . . . ?
O2 Ba O12 C21 -168.5(8) . . . . ?
O4 Ba O12 C21 47.1(9) . . . . ?
O18 Ba O12 C21 -12.0(10) . . . . ?
N2 Ba O12 C21 43.0(9) . . . . ?
N1 Ba O12 C21 121.7(8) . . . . ?
O6 Ba O12 C21 -143.2(9) . . . . ?
O1' Ba N1 C4 107.6(7) . . . . ?
O3' Ba N1 C4 -79.2(7) . . . . ?
O5 Ba N1 C4 -12.3(6) . . . . ?
O1 Ba N1 C4 91.9(6) . . . . ?
O12 Ba N1 C4 108.1(5) . . . . ?
O3 Ba N1 C4 -92.1(8) . . . . ?
O2 Ba N1 C4 -17.3(5) . . . . ?
O4 Ba N1 C4 -172.4(5) . . . . ?
O18 Ba N1 C4 174.4(7) . . . . ?
N2 Ba N1 C4 -113.3(5) . . . . ?
O6 Ba N1 C4 31.3(5) . . . . ?
O1' Ba N1 C5 -126.0(7) . . . . ?
O3' Ba N1 C5 47.2(7) . . . . ?
O5 Ba N1 C5 114.1(5) . . . . ?
O1 Ba N1 C5 -141.7(6) . . . . ?
O12 Ba N1 C5 -125.5(5) . . . . ?
O3 Ba N1 C5 34.3(8) . . . . ?
O2 Ba N1 C5 109.1(5) . . . . ?
O4 Ba N1 C5 -46.0(5) . . . . ?
O18 Ba N1 C5 -59.2(7) . . . . ?
N2 Ba N1 C5 13.1(5) . . . . ?
O6 Ba N1 C5 157.7(5) . . . . ?
O1' Ba N1 C2 -14.5(6) . . . . ?
O3' Ba N1 C2 158.8(7) . . . . ?
O5 Ba N1 C2 -134.4(5) . . . . ?
O1 Ba N1 C2 -30.2(6) . . . . ?
O12 Ba N1 C2 -14.0(5) . . . . ?
O3 Ba N1 C2 145.9(8) . . . . ?
O2 Ba N1 C2 -139.4(5) . . . . ?
O4 Ba N1 C2 65.5(5) . . . . ?
O18 Ba N1 C2 52.3(7) . . . . ?
N2 Ba N1 C2 124.7(5) . . . . ?
O6 Ba N1 C2 -90.8(5) . . . . ?
O1' Ba N2 C10 -75.3(7) . . . . ?
O3' Ba N2 C10 108.7(9) . . . . ?
O5 Ba N2 C10 112.0(6) . . . . ?
O1 Ba N2 C10 -87.2(7) . . . . ?
O12 Ba N2 C10 -11.6(7) . . . . ?
O3 Ba N2 C10 92.0(8) . . . . ?
O2 Ba N2 C10 -168.8(6) . . . . ?
O4 Ba N2 C10 -16.4(6) . . . . ?
O18 Ba N2 C10 31.0(7) . . . . ?
N1 Ba N2 C10 -110.6(6) . . . . ?
O6 Ba N2 C10 178.3(6) . . . . ?
O1' Ba N2 C6 51.0(7) . . . . ?
O3' Ba N2 C6 -125.0(8) . . . . ?
O5 Ba N2 C6 -121.8(5) . . . . ?
O1 Ba N2 C6 39.1(7) . . . . ?
O12 Ba N2 C6 114.7(5) . . . . ?
O3 Ba N2 C6 -141.7(8) . . . . ?
O2 Ba N2 C6 -42.5(5) . . . . ?
O4 Ba N2 C6 109.9(6) . . . . ?
O18 Ba N2 C6 157.2(7) . . . . ?
N1 Ba N2 C6 15.7(5) . . . . ?
O6 Ba N2 C6 -55.4(6) . . . . ?
O1' Ba N2 C8 160.1(7) . . . . ?
O3' Ba N2 C8 -16.0(8) . . . . ?
O5 Ba N2 C8 -12.7(6) . . . . ?
O1 Ba N2 C8 148.2(6) . . . . ?
O12 Ba N2 C8 -136.2(5) . . . . ?
O3 Ba N2 C8 -32.6(8) . . . . ?
O2 Ba N2 C8 66.6(5) . . . . ?
O4 Ba N2 C8 -141.0(6) . . . . ?
O18 Ba N2 C8 -93.7(7) . . . . ?
N1 Ba N2 C8 124.8(6) . . . . ?
O6 Ba N2 C8 53.7(6) . . . . ?
Ba O6 N3 O7 -169.0(16) . . . . ?
Ba O6 N3 O7' 134.4(21) . . . . ?
Ba O6 N3 C16 -11.2(18) . . . . ?
Ba O2 C3 C4 -66.3(7) . . . . ?
Ba O2 C3 C12 162.1(5) . . . . ?
C5 N1 C4 C3 -132.6(7) . . . . ?
C2 N1 C4 C3 113.2(7) . . . . ?
Ba N1 C4 C3 -7.2(9) . . . . ?
O2 C3 C4 N1 46.8(10) . . . . ?
C12 C3 C4 N1 177.4(7) . . . . ?
C4 N1 C2 C1 -78.3(9) . . . . ?
C5 N1 C2 C1 161.9(8) . . . . ?
Ba N1 C2 C1 45.5(9) . . . . ?
O1 C1 C2 N1 -32.3(14) . . . . ?
O1' C1 C2 N1 -56.1(14) . . . . ?
C11' C1 C2 N1 177.2(22) . . . . ?
C11 C1 C2 N1 -167.2(15) . . . . ?
C4 N1 C5 C6 83.7(9) . . . . ?
C2 N1 C5 C6 -157.7(8) . . . . ?
Ba N1 C5 C6 -43.2(9) . . . . ?
C10 N2 C6 C5 79.0(10) . . . . ?
C8 N2 C6 C5 -159.3(9) . . . . ?
Ba N2 C6 C5 -46.8(10) . . . . ?
N1 C5 C6 N2 66.0(12) . . . . ?
C10 N2 C8 C7 -74.8(12) . . . . ?
C6 N2 C8 C7 163.6(10) . . . . ?
Ba N2 C8 C7 49.2(11) . . . . ?
O3' C7 C8 N2 -59.1(17) . . . . ?
O3 C7 C8 N2 -34.1(19) . . . . ?
C13 C7 C8 N2 -169.9(30) . . . . ?
C13' C7 C8 N2 -174.5(22) . . . . ?
Ba O4 C9 C10 -69.1(8) . . . . ?
Ba O4 C9 C14 161.1(7) . . . . ?
C6 N2 C10 C9 -134.8(8) . . . . ?
C8 N2 C10 C9 110.3(9) . . . . ?
Ba N2 C10 C9 -10.6(11) . . . . ?
O4 C9 C10 N2 52.1(11) . . . . ?
C14 C9 C10 N2 178.5(8) . . . . ?
Ba O5 C15 C20 -163.5(8) . . . . ?
Ba O5 C15 C16 16.5(16) . . . . ?
O5 C15 C16 C17 179.1(7) . . . . ?
C20 C15 C16 C17 -0.9(9) . . . . ?
O5 C15 C16 N3 -0.3(11) . . . . ?
C20 C15 C16 N3 179.7(6) . . . . ?
O7 N3 C16 C17 -19.6(19) . . . . ?
O7' N3 C16 C17 41.8(28) . . . . ?
O6 N3 C16 C17 -178.8(8) . . . . ?
O7 N3 C16 C15 159.9(16) . . . . ?
O7' N3 C16 C15 -138.8(26) . . . . ?
O6 N3 C16 C15 0.6(13) . . . . ?
C15 C16 C17 C18 -1.2(10) . . . . ?
N3 C16 C17 C18 178.3(7) . . . . ?
C16 C17 C18 C19 2.0(10) . . . . ?
C16 C17 C18 N4 -179.8(6) . . . . ?
O8 N4 C18 C19 -5.0(12) . . . . ?
O9 N4 C18 C19 171.1(8) . . . . ?
O8 N4 C18 C17 176.9(8) . . . . ?
O9 N4 C18 C17 -7.1(12) . . . . ?
C17 C18 C19 C20 -0.6(10) . . . . ?
N4 C18 C19 C20 -178.7(6) . . . . ?
C18 C19 C20 C15 -1.8(10) . . . . ?
C18 C19 C20 N5 177.4(6) . . . . ?
O5 C15 C20 C19 -177.6(7) . . . . ?
C16 C15 C20 C19 2.5(9) . . . . ?
O5 C15 C20 N5 3.3(10) . . . . ?
C16 C15 C20 N5 -176.7(6) . . . . ?
O11 N5 C20 C19 141.4(13) . . . . ?
O10' N5 C20 C19 -127.5(19) . . . . ?
O10 N5 C20 C19 -50.1(19) . . . . ?
O11' N5 C20 C19 42.3(20) . . . . ?
O11 N5 C20 C15 -39.4(15) . . . . ?
O10' N5 C20 C15 51.7(20) . . . . ?
O10 N5 C20 C15 129.2(18) . . . . ?
O11' N5 C20 C15 -138.4(18) . . . . ?
Ba O12 C21 C22 -165.7(6) . . . . ?
Ba O12 C21 C26 16.7(12) . . . . ?
O12 C21 C22 C23 -174.7(6) . . . . ?
C26 C21 C22 C23 3.2(9) . . . . ?
O12 C21 C22 N6 4.7(9) . . . . ?
C26 C21 C22 N6 -177.4(5) . . . . ?
O13 N6 C22 C23 -134.2(7) . . . . ?
O14 N6 C22 C23 41.7(10) . . . . ?
O13 N6 C22 C21 46.3(9) . . . . ?
O14 N6 C22 C21 -137.8(7) . . . . ?
C21 C22 C23 C24 -4.1(10) . . . . ?
N6 C22 C23 C24 176.4(6) . . . . ?
C22 C23 C24 C25 2.1(10) . . . . ?
C22 C23 C24 N7 -176.2(6) . . . . ?
O15 N7 C24 C25 -0.8(11) . . . . ?
O16 N7 C24 C25 179.1(8) . . . . ?
O15 N7 C24 C23 177.5(8) . . . . ?
O16 N7 C24 C23 -2.5(11) . . . . ?
C23 C24 C25 C26 0.4(10) . . . . ?
N7 C24 C25 C26 178.7(6) . . . . ?
C24 C25 C26 C21 -1.2(10) . . . . ?
C24 C25 C26 N8 178.6(6) . . . . ?
O12 C21 C26 C25 177.5(6) . . . . ?
C22 C21 C26 C25 -0.4(8) . . . . ?
O12 C21 C26 N8 -2.3(10) . . . . ?
C22 C21 C26 N8 179.8(6) . . . . ?
O17' N8 C26 C25 -14.3(24) . . . . ?
O18' N8 C26 C25 -159.0(23) . . . . ?
O17 N8 C26 C25 17.4(20) . . . . ?
O18 N8 C26 C25 171.6(14) . . . . ?
O17' N8 C26 C21 165.5(22) . . . . ?
O18' N8 C26 C21 20.8(25) . . . . ?
O17 N8 C26 C21 -162.7(19) . . . . ?
O18 N8 C26 C21 -8.5(16) . . . . ?
O1' C1 O1 Ba 64.6(43) . . . . ?
C2 C1 O1 Ba -3.2(16) . . . . ?
C11' C1 O1 Ba 149.6(18) . . . . ?
C11 C1 O1 Ba 122.2(16) . . . . ?
O1' Ba O1 C1 -64.3(28) . . . . ?
O3' Ba O1 C1 51.2(25) . . . . ?
O5 Ba O1 C1 154.3(10) . . . . ?
O12 Ba O1 C1 -145.2(13) . . . . ?
O3 Ba O1 C1 -11.2(53) . . . . ?
O2 Ba O1 C1 71.2(12) . . . . ?
O4 Ba O1 C1 -58.4(12) . . . . ?
O18 Ba O1 C1 -119.1(13) . . . . ?
N2 Ba O1 C1 -5.7(14) . . . . ?
N1 Ba O1 C1 18.6(11) . . . . ?
O6 Ba O1 C1 135.7(13) . . . . ?
O3' C7 O3 Ba 62.2(45) . . . . ?
C8 C7 O3 Ba -4.2(23) . . . . ?
C13 C7 O3 Ba 140.1(29) . . . . ?
C13' C7 O3 Ba 120.2(33) . . . . ?
O1' Ba O3 C7 62.0(28) . . . . ?
O3' Ba O3 C7 -61.9(27) . . . . ?
O5 Ba O3 C7 -140.0(21) . . . . ?
O1 Ba O3 C7 26.4(61) . . . . ?
O12 Ba O3 C7 157.3(15) . . . . ?
O2 Ba O3 C7 -55.6(19) . . . . ?
O4 Ba O3 C7 73.7(19) . . . . ?
O18 Ba O3 C7 136.6(21) . . . . ?
N2 Ba O3 C7 20.5(16) . . . . ?
N1 Ba O3 C7 -1.4(22) . . . . ?
O6 Ba O3 C7 -119.0(19) . . . . ?
O17' N8 O18 Ba -159.0(31) . . . . ?
O18' N8 O18 Ba -97.7(76) . . . . ?
O17 N8 O18 Ba 168.4(29) . . . . ?
C26 N8 O18 Ba 14.6(38) . . . . ?
O1' Ba O18 N8 -46.6(33) . . . . ?
O3' Ba O18 N8 147.2(33) . . . . ?
O5 Ba O18 N8 85.3(32) . . . . ?
O1 Ba O18 N8 -35.5(34) . . . . ?
O12 Ba O18 N8 -6.9(29) . . . . ?
O3 Ba O18 N8 151.6(34) . . . . ?
O2 Ba O18 N8 112.0(28) . . . . ?
O4 Ba O18 N8 -113.3(33) . . . . ?
N2 Ba O18 N8 -157.3(31) . . . . ?
N1 Ba O18 N8 -98.8(32) . . . . ?
O6 Ba O18 N8 42.7(33) . . . . ?
O1 C1 O1' Ba -76.4(44) . . . . ?
C2 C1 O1' Ba 43.0(16) . . . . ?
C11' C1 O1' Ba 177.2(19) . . . . ?
C11 C1 O1' Ba 151.7(16) . . . . ?
O3' Ba O1' C1 -41.7(31) . . . . ?
O5 Ba O1' C1 117.1(15) . . . . ?
O1 Ba O1' C1 71.5(30) . . . . ?
O12 Ba O1' C1 163.3(17) . . . . ?
O3 Ba O1' C1 -90.3(20) . . . . ?
O2 Ba O1' C1 26.7(15) . . . . ?
O4 Ba O1' C1 -102.4(15) . . . . ?
O18 Ba O1' C1 -160.3(15) . . . . ?
N2 Ba O1' C1 -54.2(15) . . . . ?
N1 Ba O1' C1 -17.2(13) . . . . ?
O6 Ba O1' C1 90.6(15) . . . . ?
O3 C7 O3' Ba -77.0(55) . . . . ?
C8 C7 O3' Ba 43.8(20) . . . . ?
C13 C7 O3' Ba 174.6(25) . . . . ?
C13' C7 O3' Ba 147.8(23) . . . . ?
O1' Ba O3' C7 -31.3(37) . . . . ?
O5 Ba O3' C7 166.1(21) . . . . ?
O1 Ba O3' C7 -81.7(29) . . . . ?
O12 Ba O3' C7 118.3(17) . . . . ?
O3 Ba O3' C7 71.5(39) . . . . ?
O2 Ba O3' C7 -102.1(19) . . . . ?
O4 Ba O3' C7 26.9(19) . . . . ?
O18 Ba O3' C7 89.2(20) . . . . ?
N2 Ba O3' C7 -17.1(16) . . . . ?
N1 Ba O3' C7 -52.9(20) . . . . ?
O6 Ba O3' C7 -161.6(18) . . . . ?
O17' N8 O18' Ba 168.1(29) . . . . ?
O17 N8 O18' Ba 138.8(29) . . . . ?
O18 N8 O18' Ba 38.2(38) . . . . ?
C26 N8 O18' Ba -44.8(42) . . . . ?
O1' Ba O18' N8 3.5(39) . . . . ?
O3' Ba O18' N8 -163.6(38) . . . . ?
O5 Ba O18' N8 133.4(39) . . . . ?
O1 Ba O18' N8 16.0(40) . . . . ?
O12 Ba O18' N8 34.8(32) . . . . ?
O3 Ba O18' N8 -157.1(40) . . . . ?
O2 Ba O18' N8 153.6(24) . . . . ?
O4 Ba O18' N8 -63.5(35) . . . . ?
O18 Ba O18' N8 -41.5(32) . . . . ?
N2 Ba O18' N8 -111.1(36) . . . . ?
N1 Ba O18' N8 -52.9(45) . . . . ?
O6 Ba O18' N8 93.0(36) . . . . ?
